data_4315119
loop_
_publ_author_name
'Radu F. Semeniuc'
'Thomas J. Reamer'
'Jonathan P. Blitz'
'Kraig A. Wheeler'
'Mark D. Smith'

_publ_contact_author_address
;
Department of Chemistry
Eatern Illinois University
Charleston, Illinois 61920
USA
;
_publ_contact_author_email rsemeniuc@eiu.edu
_publ_contact_author_name 'Radu F. Semeniuc'
_publ_contact_author_phone '1 217 581 5422'
_publ_section_title
;
 Functionalized O-Alkyldithiocarbonates: A New Class of Ligands Designed
 for Luminescent Heterometallic Materials
;
_journal_name_full 'Inorganic Chemistry'
_journal_page_first 2624
_journal_page_last 2629
_journal_paper_doi 10.1021/ic901551t
_journal_volume 49
_journal_year 2010
_chemical_formula_moiety 'C60 H40 N6 Ni O14 P2 Re2 S8, 1.8(C H2 Cl2)'
_chemical_formula_sum 'C61.8 H43.6 Cl3.6 N6 Ni O14 P2 Re2 S8'
_chemical_formula_weight 1971.63
_chemical_name_systematic
; 
 ? 
;
_space_group_IT_number 2
_symmetry_cell_setting triclinic
_symmetry_space_group_name_Hall '-P 1'
_symmetry_space_group_name_H-M 'P -1'
_atom_sites_solution_hydrogens geom
_atom_sites_solution_primary direct
_atom_sites_solution_secondary difmap
_audit_creation_method SHELXL-97
_cell_angle_alpha 90.417(2)
_cell_angle_beta 98.010(2)
_cell_angle_gamma 98.877(2)
_cell_formula_units_Z 1
_cell_length_a 8.6958(2)
_cell_length_b 13.2303(3)
_cell_length_c 16.6336(3)
_cell_measurement_reflns_used 8264
_cell_measurement_temperature 100(2)
_cell_measurement_theta_max 70.775
_cell_measurement_theta_min 2.684
_cell_volume 1871.48(7)
_computing_cell_refinement 'SMART (Bruker, 2008)'
_computing_data_collection 'SMART (Bruker, 2008)'
_computing_data_reduction
;
'SAINT (Bruker, 2002) and XPREP (Bruker, 2001)'  
;
_computing_molecular_graphics 'X-SEED (Barbour, 2001)'
_computing_publication_material 'X-SEED (Barbour, 2001)'
_computing_structure_refinement 'SHELXL-97 (Sheldrick, 1997)'
_computing_structure_solution 'SHELXS-97 (Sheldrick, 1990)'
_diffrn_ambient_temperature 100(2)
_diffrn_measured_fraction_theta_full 0.944
_diffrn_measured_fraction_theta_max 0.944
_diffrn_measurement_device_type 'Bruker SMART APEX II CCD'
_diffrn_measurement_method 'phi and amega scans'
_diffrn_radiation_monochromator graphite
_diffrn_radiation_source 'fine-focus sealed tube'
_diffrn_radiation_type CuK\a
_diffrn_radiation_wavelength 1.54178
_diffrn_reflns_av_R_equivalents 0.0566
_diffrn_reflns_av_sigmaI/netI 0.0580
_diffrn_reflns_limit_h_max 10
_diffrn_reflns_limit_h_min -10
_diffrn_reflns_limit_k_max 16
_diffrn_reflns_limit_k_min -15
_diffrn_reflns_limit_l_max 20
_diffrn_reflns_limit_l_min -20
_diffrn_reflns_number 21760
_diffrn_reflns_theta_full 71.34
_diffrn_reflns_theta_max 71.34
_diffrn_reflns_theta_min 2.68
_exptl_absorpt_coefficient_mu 10.688
_exptl_absorpt_correction_T_max 0.468
_exptl_absorpt_correction_T_min 0.166
_exptl_absorpt_correction_type analytical
_exptl_absorpt_process_details 'SADABS v2.05(Bruker, 2008)'
_exptl_crystal_colour yellow
_exptl_crystal_density_diffrn 1.749
_exptl_crystal_density_method 'not measured'
_exptl_crystal_description 'transparent lathe'
_exptl_crystal_F_000 966
_exptl_crystal_size_max 0.168
_exptl_crystal_size_mid 0.149
_exptl_crystal_size_min 0.071
_refine_diff_density_max 2.108
_refine_diff_density_min -0.776
_refine_diff_density_rms 0.149
_refine_ls_extinction_method none
_refine_ls_goodness_of_fit_ref 1.054
_refine_ls_hydrogen_treatment constr
_refine_ls_matrix_type full
_refine_ls_number_parameters 439
_refine_ls_number_reflns 6877
_refine_ls_number_restraints 5
_refine_ls_restrained_S_all 1.056
_refine_ls_R_factor_all 0.0744
_refine_ls_R_factor_gt 0.0596
_refine_ls_shift/su_max 0.001
_refine_ls_shift/su_mean 0.001
_refine_ls_structure_factor_coef Fsqd
_refine_ls_weighting_details 'calc w=1/[\s^2^(Fo^2^)+(0.0665P)^2^+11.8650P] where P=(Fo^2^+2Fc^2^)/3'
_refine_ls_weighting_scheme calc
_refine_ls_wR_factor_gt 0.1458
_refine_ls_wR_factor_ref 0.1548
_reflns_number_gt 5670
_reflns_number_total 6877
_reflns_threshold_expression >2sigma(I)
_cod_data_source_file ic901551t_si_003_1.cif
_cod_data_source_block 2
_cod_depositor_comments
;
The following automatic conversions were performed:

'_symmetry_cell_setting' value 'Triclinic' changed to 'triclinic'
according to the built-in table from CIF Core dictionary named
'cif_core.dic' version 2.4.1 from 2010-06-29.

Automatic conversion script
Id: cif_fix_values 1646 2011-03-28 12:23:43Z adriana 
;
_cod_original_formula_sum 'C61.80 H43.60 Cl3.60 N6 Ni O14 P2 Re2 S8'
_cod_database_code 4315119

loop_
_symmetry_equiv_pos_as_xyz
'x, y, z'
'-x, -y, -z'

loop_
_atom_site_label
_atom_site_type_symbol
_atom_site_fract_x
_atom_site_fract_y
_atom_site_fract_z
_atom_site_U_iso_or_equiv
_atom_site_adp_type
_atom_site_occupancy
_atom_site_symmetry_multiplicity
_atom_site_calc_flag
_atom_site_refinement_flags
_atom_site_disorder_assembly
_atom_site_disorder_group
Re1 Re 0.70767(5) 0.31558(3) 0.47176(2) 0.03901(14) Uani 1 1 d . . .
Ni1 Ni 0.0000 0.0000 0.0000 0.0527(6) Uani 1 2 d S . .
Cl1 Cl 1.3297(7) 0.4188(3) 0.1973(3) 0.1018(17) Uani 0.901(9) 1 d PD . .
Cl2 Cl 1.0260(7) 0.4078(5) 0.2420(5) 0.139(2) Uani 0.901(9) 1 d PD . .
S1 S 0.7643(3) 0.15993(17) 0.40331(14) 0.0449(5) Uani 1 1 d . . .
S2 S 0.7914(4) 0.0665(2) 0.24594(17) 0.0712(8) Uani 1 1 d . . .
S3 S -0.0534(4) -0.0933(2) 0.12604(14) 0.0598(7) Uani 1 1 d . . .
S4 S 0.1048(3) -0.1577(2) -0.02918(14) 0.0563(6) Uani 1 1 d . . .
P11 P 0.0518(4) -0.1994(2) 0.07996(15) 0.0558(7) Uani 1 1 d . . .
O1 O 0.6427(9) 0.4940(5) 0.5750(4) 0.0547(17) Uani 1 1 d . . .
O2 O 1.0612(9) 0.3948(6) 0.5051(6) 0.073(2) Uani 1 1 d . . .
O3 O 0.6781(13) 0.4522(7) 0.3234(5) 0.084(3) Uani 1 1 d . . .
O4 O 0.6693(8) 0.2360(5) 0.2675(4) 0.0521(16) Uani 1 1 d . . .
O5 O 0.6058(19) -0.2991(13) 0.3096(10) 0.170(6) Uiso 1 1 d D . .
O6 O -0.0556(11) -0.3116(6) 0.0775(5) 0.073(2) Uani 1 1 d . . .
O7 O -0.210(4) -0.531(2) 0.081(2) 0.077(12) Uiso 0.25(2) 1 d PD A 1
O7A O -0.253(2) -0.4861(13) 0.0061(11) 0.112(6) Uiso 0.75(2) 1 d PD A 2
N1 N 0.7080(10) 0.2054(6) 0.5660(4) 0.0484(19) Uani 1 1 d . . .
N2 N 0.4667(9) 0.2381(5) 0.4603(5) 0.0444(17) Uani 1 1 d . . .
N3 N 0.2166(10) 0.0705(6) 0.0620(5) 0.0506(19) Uani 1 1 d . . .
C1 C 0.8334(15) 0.1879(8) 0.6155(6) 0.061(3) Uani 1 1 d . . .
H1 H 0.9304 0.2309 0.6126 0.073 Uiso 1 1 calc R . .
C2 C 0.832(2) 0.1121(10) 0.6702(7) 0.085(5) Uani 1 1 d . . .
H2 H 0.9251 0.1029 0.7045 0.102 Uiso 1 1 calc R . .
C3 C 0.691(3) 0.0484(11) 0.6750(7) 0.099(6) Uani 1 1 d . . .
H3 H 0.6863 -0.0053 0.7125 0.119 Uiso 1 1 calc R . .
C4 C 0.5606(18) 0.0645(8) 0.6249(7) 0.073(4) Uani 1 1 d . . .
H4 H 0.4631 0.0221 0.6282 0.088 Uiso 1 1 calc R . .
C5 C 0.5672(13) 0.1414(6) 0.5693(6) 0.050(2) Uani 1 1 d . . .
C6 C 0.4344(12) 0.1622(7) 0.5106(7) 0.051(2) Uani 1 1 d . . .
C7 C 0.2849(14) 0.1059(9) 0.5070(10) 0.078(4) Uani 1 1 d . . .
H7 H 0.2653 0.0522 0.5436 0.093 Uiso 1 1 calc R . .
C8 C 0.1665(16) 0.1282(10) 0.4506(12) 0.099(6) Uani 1 1 d . . .
H8 H 0.0634 0.0907 0.4477 0.119 Uiso 1 1 calc R . .
C9 C 0.1987(13) 0.2064(9) 0.3977(10) 0.077(4) Uani 1 1 d . . .
H9 H 0.1183 0.2223 0.3572 0.093 Uiso 1 1 calc R . .
C10 C 0.3503(12) 0.2616(7) 0.4043(7) 0.053(2) Uani 1 1 d . . .
H10 H 0.3720 0.3164 0.3690 0.063 Uiso 1 1 calc R . .
C11 C 0.6680(11) 0.4261(7) 0.5371(5) 0.0415(19) Uani 1 1 d . . .
C12 C 0.9279(12) 0.3671(7) 0.4926(7) 0.053(2) Uani 1 1 d . . .
C13 C 0.6914(14) 0.4018(8) 0.3771(7) 0.057(3) Uani 1 1 d . . .
C14 C 0.7388(11) 0.1583(8) 0.2993(6) 0.050(2) Uani 1 1 d . . .
C15 C 0.6466(15) 0.2433(8) 0.1801(6) 0.064(3) Uani 1 1 d . . .
H15A H 0.7364 0.2207 0.1583 0.077 Uiso 1 1 calc R . .
H15B H 0.6452 0.3157 0.1659 0.077 Uiso 1 1 calc R . .
C16 C 0.4976(14) 0.1800(8) 0.1412(6) 0.055(3) Uani 1 1 d . . .
C17 C 0.3623(14) 0.1661(8) 0.1773(6) 0.058(3) Uani 1 1 d . . .
H17 H 0.3631 0.1943 0.2300 0.070 Uiso 1 1 calc R . .
C18 C 0.2269(13) 0.1113(8) 0.1365(6) 0.054(2) Uani 1 1 d . . .
H18 H 0.1355 0.1020 0.1626 0.064 Uiso 1 1 calc R . .
C19 C 0.3472(14) 0.0830(8) 0.0274(5) 0.056(3) Uani 1 1 d . . .
H19 H 0.3428 0.0528 -0.0251 0.068 Uiso 1 1 calc R . .
C20 C 0.4895(13) 0.1377(8) 0.0636(6) 0.055(2) Uani 1 1 d . . .
H20 H 0.5791 0.1460 0.0361 0.066 Uiso 1 1 calc R . .
C21 C 0.2212(14) -0.2260(8) 0.1443(5) 0.055(3) Uani 1 1 d . . .
C22 C 0.3636(16) -0.1643(10) 0.1448(6) 0.069(3) Uani 1 1 d . . .
H22 H 0.3736 -0.1063 0.1116 0.083 Uiso 1 1 calc R . .
C23 C 0.4970(17) -0.1901(14) 0.1971(8) 0.097(5) Uani 1 1 d D . .
H23 H 0.5995 -0.1544 0.1944 0.117 Uiso 1 1 calc R . .
C24 C 0.475(2) -0.2660(15) 0.2503(8) 0.114(8) Uani 1 1 d D . .
C25 C 0.329(2) -0.3281(13) 0.2487(10) 0.113(7) Uani 1 1 d D . .
H25 H 0.3184 -0.3856 0.2824 0.136 Uiso 1 1 calc R . .
C26 C 0.211(3) -0.3063(13) 0.2008(8) 0.121(8) Uani 1 1 d . . .
H26 H 0.1109 -0.3459 0.2032 0.146 Uiso 1 1 calc R . .
C27 C -0.224(2) -0.3296(15) 0.0615(15) 0.133(7) Uani 1 1 d . A .
H27A H -0.2591 -0.3189 0.0034 0.160 Uiso 1 1 calc R . .
H27B H -0.2670 -0.2804 0.0941 0.160 Uiso 1 1 calc R . .
C29A C -0.300(3) -0.5970(15) 0.0100(13) 0.090(6) Uiso 0.75(2) 1 d PD A 2
C30 C 1.1366(16) 0.3980(14) 0.1672(12) 0.118(7) Uani 0.901(9) 1 d PD . .
H30A H 1.1071 0.3286 0.1417 0.142 Uiso 0.901(9) 1 calc PR . .
H30B H 1.1111 0.4477 0.1251 0.142 Uiso 0.901(9) 1 calc PR . .
C31 C 0.708(2) -0.2398(15) 0.2986(12) 0.111(5) Uiso 1 1 d . . .
C28 C -0.289(3) -0.441(2) 0.0834(18) 0.169(15) Uani 1.00(6) 1 d D . .
C29 C -0.378(5) -0.569(4) 0.050(3) 0.076(15) Uiso 0.25(2) 1 d PD A 1

loop_
_atom_site_aniso_label
_atom_site_aniso_U_11
_atom_site_aniso_U_22
_atom_site_aniso_U_33
_atom_site_aniso_U_23
_atom_site_aniso_U_13
_atom_site_aniso_U_12
Re1 0.0391(2) 0.0373(2) 0.0415(2) -0.00431(14) 0.00198(15) 0.01213(14)
Ni1 0.0625(15) 0.0673(15) 0.0335(11) -0.0059(10) -0.0032(10) 0.0361(12)
Cl1 0.162(5) 0.062(2) 0.087(3) 0.0001(18) 0.026(3) 0.027(2)
Cl2 0.093(4) 0.131(5) 0.183(6) 0.009(4) -0.010(4) 0.009(3)
S1 0.0438(12) 0.0479(11) 0.0448(11) -0.0067(9) 0.0026(10) 0.0162(9)
S2 0.085(2) 0.0829(19) 0.0538(15) -0.0191(13) 0.0070(14) 0.0432(16)
S3 0.0724(18) 0.0778(17) 0.0377(11) -0.0032(11) 0.0009(12) 0.0450(14)
S4 0.0721(17) 0.0680(15) 0.0353(11) -0.0061(10) 0.0001(11) 0.0385(13)
P11 0.0695(18) 0.0648(15) 0.0392(12) -0.0035(11) 0.0005(12) 0.0366(14)
O1 0.069(5) 0.041(3) 0.058(4) -0.013(3) 0.011(4) 0.020(3)
O2 0.046(4) 0.062(5) 0.111(7) -0.017(4) 0.008(5) 0.010(4)
O3 0.139(9) 0.071(5) 0.048(4) 0.013(4) 0.015(5) 0.030(5)
O4 0.060(4) 0.053(4) 0.043(3) -0.009(3) 0.003(3) 0.015(3)
O6 0.082(6) 0.072(5) 0.069(5) -0.005(4) 0.005(5) 0.026(4)
N1 0.068(6) 0.040(4) 0.038(4) -0.007(3) -0.002(4) 0.022(4)
N2 0.041(4) 0.043(4) 0.052(4) -0.010(3) 0.011(4) 0.012(3)
N3 0.054(5) 0.062(5) 0.040(4) -0.009(3) 0.000(4) 0.027(4)
C1 0.085(8) 0.053(6) 0.043(5) -0.010(4) -0.016(5) 0.028(5)
C2 0.147(15) 0.062(7) 0.045(6) -0.009(5) -0.019(7) 0.046(8)
C3 0.20(2) 0.062(8) 0.044(6) 0.016(6) 0.016(9) 0.044(10)
C4 0.114(11) 0.050(6) 0.060(7) 0.003(5) 0.033(7) 0.012(6)
C5 0.077(7) 0.033(4) 0.043(5) -0.003(4) 0.021(5) 0.011(4)
C6 0.047(5) 0.035(4) 0.074(7) -0.011(4) 0.026(5) 0.008(4)
C7 0.051(7) 0.053(6) 0.136(12) -0.002(7) 0.033(8) 0.013(5)
C8 0.050(7) 0.058(7) 0.194(18) -0.023(9) 0.033(10) 0.012(6)
C9 0.043(6) 0.060(7) 0.130(12) -0.026(7) -0.001(7) 0.022(5)
C10 0.049(6) 0.042(5) 0.068(6) -0.015(4) -0.004(5) 0.020(4)
C11 0.041(5) 0.043(4) 0.041(4) 0.000(4) 0.005(4) 0.008(4)
C12 0.043(5) 0.040(5) 0.075(7) -0.015(4) 0.007(5) 0.005(4)
C13 0.065(7) 0.053(6) 0.056(6) 0.003(5) 0.010(5) 0.016(5)
C14 0.041(5) 0.057(5) 0.052(5) -0.008(4) 0.001(4) 0.014(4)
C15 0.088(9) 0.057(6) 0.050(6) -0.006(5) 0.016(6) 0.017(6)
C16 0.077(8) 0.058(6) 0.035(5) 0.003(4) 0.007(5) 0.027(5)
C17 0.082(8) 0.060(6) 0.036(5) -0.011(4) -0.002(5) 0.031(5)
C18 0.063(7) 0.062(6) 0.038(5) -0.007(4) -0.004(5) 0.026(5)
C19 0.078(8) 0.067(6) 0.029(4) -0.010(4) -0.007(5) 0.038(6)
C20 0.065(7) 0.062(6) 0.043(5) -0.004(4) 0.001(5) 0.032(5)
C21 0.074(7) 0.069(6) 0.031(4) -0.001(4) 0.005(5) 0.043(6)
C22 0.077(9) 0.093(9) 0.044(5) 0.005(5) -0.009(6) 0.051(7)
C23 0.071(9) 0.168(16) 0.062(8) -0.026(9) -0.014(7) 0.073(10)
C24 0.155(17) 0.160(16) 0.047(7) -0.017(9) -0.037(9) 0.137(15)
C25 0.159(19) 0.096(12) 0.088(11) -0.015(9) -0.032(12) 0.079(13)
C26 0.21(2) 0.110(12) 0.056(7) -0.022(7) -0.035(10) 0.109(13)
C27 0.091(13) 0.102(13) 0.20(2) -0.010(14) -0.022(14) 0.024(11)
C30 0.125(17) 0.097(13) 0.131(16) -0.036(11) -0.028(14) 0.055(12)
C28 0.14(2) 0.13(2) 0.24(4) 0.009(19) 0.04(2) -0.009(16)

loop_
_atom_type_symbol
_atom_type_description
_atom_type_scat_dispersion_real
_atom_type_scat_dispersion_imag
_atom_type_scat_source
C C 0.0181 0.0091 'International Tables Vol C Tables 4.2.6.8 and 6.1.1.4'
H H 0.0000 0.0000 'International Tables Vol C Tables 4.2.6.8 and 6.1.1.4'
N N 0.0311 0.0180 'International Tables Vol C Tables 4.2.6.8 and 6.1.1.4'
O O 0.0492 0.0322 'International Tables Vol C Tables 4.2.6.8 and 6.1.1.4'
P P 0.2955 0.4335 'International Tables Vol C Tables 4.2.6.8 and 6.1.1.4'
S S 0.3331 0.5567 'International Tables Vol C Tables 4.2.6.8 and 6.1.1.4'
Ni Ni -3.0029 0.5091 'International Tables Vol C Tables 4.2.6.8 and 6.1.1.4'
Re Re -5.2083 5.8923 'International Tables Vol C Tables 4.2.6.8 and 6.1.1.4'
Cl Cl 0.3639 0.7018 'International Tables Vol C Tables 4.2.6.8 and 6.1.1.4'

loop_
_geom_angle_atom_site_label_1
_geom_angle_atom_site_label_2
_geom_angle_atom_site_label_3
_geom_angle
_geom_angle_site_symmetry_1
_geom_angle_site_symmetry_3
_geom_angle_publ_flag
C12 Re1 C11 89.5(4) . . ?
C12 Re1 C13 88.9(5) . . ?
C11 Re1 C13 89.2(4) . . ?
C12 Re1 N1 96.1(4) . . ?
C11 Re1 N1 96.1(3) . . ?
C13 Re1 N1 172.7(4) . . ?
C12 Re1 N2 171.1(4) . . ?
C11 Re1 N2 93.4(3) . . ?
C13 Re1 N2 99.5(4) . . ?
N1 Re1 N2 75.2(3) . . ?
C12 Re1 S1 90.1(3) . . ?
C11 Re1 S1 172.6(3) . . ?
C13 Re1 S1 98.1(3) . . ?
N1 Re1 S1 76.67(19) . . ?
N2 Re1 S1 85.97(18) . . ?
N3 Ni1 N3 180.0(4) 2 . ?
N3 Ni1 S4 92.6(2) 2 2 ?
N3 Ni1 S4 87.4(2) . 2 ?
N3 Ni1 S4 87.4(2) 2 . ?
N3 Ni1 S4 92.6(2) . . ?
S4 Ni1 S4 180.00(13) 2 . ?
N3 Ni1 S3 89.2(2) 2 2 ?
N3 Ni1 S3 90.8(2) . 2 ?
S4 Ni1 S3 81.76(8) 2 2 ?
S4 Ni1 S3 98.24(8) . 2 ?
N3 Ni1 S3 90.8(2) 2 . ?
N3 Ni1 S3 89.2(2) . . ?
S4 Ni1 S3 98.24(8) 2 . ?
S4 Ni1 S3 81.76(8) . . ?
S3 Ni1 S3 180.0 2 . ?
C14 S1 Re1 116.3(3) . . ?
P11 S3 Ni1 83.93(11) . . ?
P11 S4 Ni1 84.70(10) . . ?
O6 P11 C21 99.0(5) . . ?
O6 P11 S3 111.1(3) . . ?
C21 P11 S3 113.6(3) . . ?
O6 P11 S4 112.6(3) . . ?
C21 P11 S4 110.9(4) . . ?
S3 P11 S4 109.45(16) . . ?
C14 O4 C15 117.6(8) . . ?
C31 O5 C24 100.6(18) . . ?
C27 O6 P11 124.4(10) . . ?
C28 O7 C29 75(3) . . ?
C29A O7A C28 105.9(16) . . ?
C1 N1 C5 118.0(9) . . ?
C1 N1 Re1 125.4(8) . . ?
C5 N1 Re1 116.3(6) . . ?
C6 N2 C10 119.1(9) . . ?
C6 N2 Re1 117.4(7) . . ?
C10 N2 Re1 123.4(7) . . ?
C19 N3 C18 117.0(9) . . ?
C19 N3 Ni1 122.0(6) . . ?
C18 N3 Ni1 120.8(7) . . ?
N1 C1 C2 123.9(13) . . ?
N1 C1 H1 118.0 . . ?
C2 C1 H1 118.0 . . ?
C1 C2 C3 118.8(14) . . ?
C1 C2 H2 120.6 . . ?
C3 C2 H2 120.6 . . ?
C4 C3 C2 118.6(12) . . ?
C4 C3 H3 120.7 . . ?
C2 C3 H3 120.7 . . ?
C3 C4 C5 121.0(14) . . ?
C3 C4 H4 119.5 . . ?
C5 C4 H4 119.5 . . ?
C4 C5 N1 119.7(11) . . ?
C4 C5 C6 125.1(11) . . ?
N1 C5 C6 115.2(8) . . ?
N2 C6 C7 122.0(11) . . ?
N2 C6 C5 115.7(8) . . ?
C7 C6 C5 122.3(10) . . ?
C8 C7 C6 119.6(13) . . ?
C8 C7 H7 120.2 . . ?
C6 C7 H7 120.2 . . ?
C7 C8 C9 118.9(12) . . ?
C7 C8 H8 120.5 . . ?
C9 C8 H8 120.5 . . ?
C8 C9 C10 119.4(13) . . ?
C8 C9 H9 120.3 . . ?
C10 C9 H9 120.3 . . ?
N2 C10 C9 120.9(11) . . ?
N2 C10 H10 119.5 . . ?
C9 C10 H10 119.5 . . ?
O1 C11 Re1 178.4(8) . . ?
O2 C12 Re1 177.7(8) . . ?
O3 C13 Re1 178.0(10) . . ?
O4 C14 S2 125.1(7) . . ?
O4 C14 S1 113.3(6) . . ?
S2 C14 S1 121.7(6) . . ?
O4 C15 C16 112.4(9) . . ?
O4 C15 H15A 109.1 . . ?
C16 C15 H15A 109.1 . . ?
O4 C15 H15B 109.1 . . ?
C16 C15 H15B 109.1 . . ?
H15A C15 H15B 107.9 . . ?
C17 C16 C20 117.8(11) . . ?
C17 C16 C15 122.5(9) . . ?
C20 C16 C15 119.6(10) . . ?
C18 C17 C16 119.6(9) . . ?
C18 C17 H17 120.2 . . ?
C16 C17 H17 120.2 . . ?
N3 C18 C17 123.5(10) . . ?
N3 C18 H18 118.3 . . ?
C17 C18 H18 118.3 . . ?
N3 C19 C20 123.7(9) . . ?
N3 C19 H19 118.2 . . ?
C20 C19 H19 118.2 . . ?
C19 C20 C16 118.4(10) . . ?
C19 C20 H20 120.8 . . ?
C16 C20 H20 120.8 . . ?
C22 C21 C26 118.1(13) . . ?
C22 C21 P11 120.4(8) . . ?
C26 C21 P11 121.3(12) . . ?
C21 C22 C23 118.1(13) . . ?
C21 C22 H22 121.0 . . ?
C23 C22 H22 121.0 . . ?
C24 C23 C22 119.1(17) . . ?
C24 C23 H23 120.5 . . ?
C22 C23 H23 120.5 . . ?
C23 C24 C25 121.6(14) . . ?
C23 C24 O5 123.9(19) . . ?
C25 C24 O5 114.1(16) . . ?
C26 C25 C24 119(2) . . ?
C26 C25 H25 120.6 . . ?
C24 C25 H25 120.6 . . ?
C25 C26 C21 124(2) . . ?
C25 C26 H26 118.2 . . ?
C21 C26 H26 118.2 . . ?
O6 C27 C28 110.2(16) . . ?
O6 C27 H27A 109.6 . . ?
C28 C27 H27A 109.6 . . ?
O6 C27 H27B 109.6 . . ?
C28 C27 H27B 109.6 . . ?
H27A C27 H27B 108.1 . . ?
Cl1 C30 Cl2 114.8(12) . . ?
Cl1 C30 H30A 108.6 . . ?
Cl2 C30 H30A 108.6 . . ?
Cl1 C30 H30B 108.6 . . ?
Cl2 C30 H30B 108.6 . . ?
H30A C30 H30B 107.6 . . ?
O7 C28 O7A 56.8(18) . . ?
O7 C28 C27 127(2) . . ?
O7A C28 C27 93.1(18) . . ?

loop_
_geom_bond_atom_site_label_1
_geom_bond_atom_site_label_2
_geom_bond_distance
_geom_bond_site_symmetry_2
_geom_bond_publ_flag
Re1 C12 1.913(10) . ?
Re1 C11 1.917(8) . ?
Re1 C13 1.954(11) . ?
Re1 N1 2.149(8) . ?
Re1 N2 2.168(8) . ?
Re1 S1 2.493(2) . ?
Ni1 N3 2.093(9) 2 ?
Ni1 N3 2.093(9) . ?
Ni1 S4 2.473(2) 2 ?
Ni1 S4 2.473(2) . ?
Ni1 S3 2.503(3) 2 ?
Ni1 S3 2.503(3) . ?
Cl1 C30 1.663(14) . ?
Cl2 C30 1.691(15) . ?
S1 C14 1.713(10) . ?
S2 C14 1.655(9) . ?
S3 P11 1.994(3) . ?
S4 P11 1.996(4) . ?
P11 O6 1.624(9) . ?
P11 C21 1.779(11) . ?
O1 C11 1.160(10) . ?
O2 C12 1.150(12) . ?
O3 C13 1.122(12) . ?
O4 C14 1.347(12) . ?
O4 C15 1.445(12) . ?
O5 C31 1.13(2) . ?
O5 C24 1.521(15) . ?
O6 C27 1.437(19) . ?
O7 C28 1.46(3) . ?
O7 C29 1.48(3) . ?
O7A C29A 1.47(2) . ?
O7A C28 1.51(3) . ?
N1 C1 1.323(13) . ?
N1 C5 1.385(13) . ?
N2 C6 1.333(12) . ?
N2 C10 1.352(13) . ?
N3 C19 1.332(13) . ?
N3 C18 1.334(12) . ?
C1 C2 1.359(16) . ?
C1 H1 0.9500 . ?
C2 C3 1.39(2) . ?
C2 H2 0.9500 . ?
C3 C4 1.36(2) . ?
C3 H3 0.9500 . ?
C4 C5 1.381(14) . ?
C4 H4 0.9500 . ?
C5 C6 1.466(15) . ?
C6 C7 1.388(15) . ?
C7 C8 1.36(2) . ?
C7 H7 0.9500 . ?
C8 C9 1.39(2) . ?
C8 H8 0.9500 . ?
C9 C10 1.394(15) . ?
C9 H9 0.9500 . ?
C10 H10 0.9500 . ?
C15 C16 1.491(16) . ?
C15 H15A 0.9900 . ?
C15 H15B 0.9900 . ?
C16 C17 1.382(15) . ?
C16 C20 1.391(13) . ?
C17 C18 1.371(15) . ?
C17 H17 0.9500 . ?
C18 H18 0.9500 . ?
C19 C20 1.388(15) . ?
C19 H19 0.9500 . ?
C20 H20 0.9500 . ?
C21 C22 1.372(17) . ?
C21 C26 1.424(19) . ?
C22 C23 1.437(16) . ?
C22 H22 0.9500 . ?
C23 C24 1.35(3) . ?
C23 H23 0.9500 . ?
C24 C25 1.39(3) . ?
C25 C26 1.28(2) . ?
C25 H25 0.9500 . ?
C26 H26 0.9500 . ?
C27 C28 1.56(3) . ?
C27 H27A 0.9900 . ?
C27 H27B 0.9900 . ?
C30 H30A 0.9900 . ?
C30 H30B 0.9900 . ?

loop_
_geom_torsion_atom_site_label_1
_geom_torsion_atom_site_label_2
_geom_torsion_atom_site_label_3
_geom_torsion_atom_site_label_4
_geom_torsion
_geom_torsion_site_symmetry_1
_geom_torsion_site_symmetry_2
_geom_torsion_site_symmetry_3
_geom_torsion_site_symmetry_4
_geom_torsion_publ_flag
C12 Re1 S1 C14 -100.3(5) . . . . ?
C11 Re1 S1 C14 173(2) . . . . ?
C13 Re1 S1 C14 -11.4(5) . . . . ?
N1 Re1 S1 C14 163.4(5) . . . . ?
N2 Re1 S1 C14 87.7(4) . . . . ?
N3 Ni1 S3 P11 89.9(2) 2 . . . ?
N3 Ni1 S3 P11 -90.1(2) . . . . ?
S4 Ni1 S3 P11 -177.33(13) 2 . . . ?
S4 Ni1 S3 P11 2.67(13) . . . . ?
S3 Ni1 S3 P11 -1(100) 2 . . . ?
N3 Ni1 S4 P11 -93.8(3) 2 . . . ?
N3 Ni1 S4 P11 86.2(3) . . . . ?
S4 Ni1 S4 P11 -100(100) 2 . . . ?
S3 Ni1 S4 P11 177.33(13) 2 . . . ?
S3 Ni1 S4 P11 -2.67(13) . . . . ?
Ni1 S3 P11 O6 -128.4(4) . . . . ?
Ni1 S3 P11 C21 121.0(4) . . . . ?
Ni1 S3 P11 S4 -3.48(17) . . . . ?
Ni1 S4 P11 O6 127.6(4) . . . . ?
Ni1 S4 P11 C21 -122.6(4) . . . . ?
Ni1 S4 P11 S3 3.52(18) . . . . ?
C21 P11 O6 C27 155.0(14) . . . . ?
S3 P11 O6 C27 35.3(14) . . . . ?
S4 P11 O6 C27 -87.8(14) . . . . ?
C12 Re1 N1 C1 -1.4(8) . . . . ?
C11 Re1 N1 C1 -91.5(8) . . . . ?
C13 Re1 N1 C1 132(3) . . . . ?
N2 Re1 N1 C1 176.5(8) . . . . ?
S1 Re1 N1 C1 87.2(7) . . . . ?
C12 Re1 N1 C5 -174.9(6) . . . . ?
C11 Re1 N1 C5 95.0(6) . . . . ?
C13 Re1 N1 C5 -41(3) . . . . ?
N2 Re1 N1 C5 3.0(6) . . . . ?
S1 Re1 N1 C5 -86.3(6) . . . . ?
C12 Re1 N2 C6 11(3) . . . . ?
C11 Re1 N2 C6 -97.6(6) . . . . ?
C13 Re1 N2 C6 172.6(6) . . . . ?
N1 Re1 N2 C6 -2.2(6) . . . . ?
S1 Re1 N2 C6 75.1(6) . . . . ?
C12 Re1 N2 C10 -168(2) . . . . ?
C11 Re1 N2 C10 83.7(7) . . . . ?
C13 Re1 N2 C10 -6.1(7) . . . . ?
N1 Re1 N2 C10 179.1(7) . . . . ?
S1 Re1 N2 C10 -103.7(7) . . . . ?
N3 Ni1 N3 C19 71(100) 2 . . . ?
S4 Ni1 N3 C19 -123.4(8) 2 . . . ?
S4 Ni1 N3 C19 56.6(8) . . . . ?
S3 Ni1 N3 C19 -41.7(8) 2 . . . ?
S3 Ni1 N3 C19 138.3(8) . . . . ?
N3 Ni1 N3 C18 -113(100) 2 . . . ?
S4 Ni1 N3 C18 51.9(7) 2 . . . ?
S4 Ni1 N3 C18 -128.1(7) . . . . ?
S3 Ni1 N3 C18 133.6(7) 2 . . . ?
S3 Ni1 N3 C18 -46.4(7) . . . . ?
C5 N1 C1 C2 -1.1(14) . . . . ?
Re1 N1 C1 C2 -174.5(8) . . . . ?
N1 C1 C2 C3 0.2(17) . . . . ?
C1 C2 C3 C4 -0.1(18) . . . . ?
C2 C3 C4 C5 1.1(18) . . . . ?
C3 C4 C5 N1 -2.0(15) . . . . ?
C3 C4 C5 C6 177.5(10) . . . . ?
C1 N1 C5 C4 2.0(12) . . . . ?
Re1 N1 C5 C4 176.0(7) . . . . ?
C1 N1 C5 C6 -177.5(8) . . . . ?
Re1 N1 C5 C6 -3.5(9) . . . . ?
C10 N2 C6 C7 0.4(13) . . . . ?
Re1 N2 C6 C7 -178.4(8) . . . . ?
C10 N2 C6 C5 179.9(7) . . . . ?
Re1 N2 C6 C5 1.1(10) . . . . ?
C4 C5 C6 N2 -177.9(8) . . . . ?
N1 C5 C6 N2 1.6(11) . . . . ?
C4 C5 C6 C7 1.5(15) . . . . ?
N1 C5 C6 C7 -179.0(9) . . . . ?
N2 C6 C7 C8 0.0(17) . . . . ?
C5 C6 C7 C8 -179.4(11) . . . . ?
C6 C7 C8 C9 0.4(19) . . . . ?
C7 C8 C9 C10 -1.2(19) . . . . ?
C6 N2 C10 C9 -1.2(13) . . . . ?
Re1 N2 C10 C9 177.5(7) . . . . ?
C8 C9 C10 N2 1.7(16) . . . . ?
C12 Re1 C11 O1 105(30) . . . . ?
C13 Re1 C11 O1 16(30) . . . . ?
N1 Re1 C11 O1 -159(30) . . . . ?
N2 Re1 C11 O1 -83(30) . . . . ?
S1 Re1 C11 O1 -168(28) . . . . ?
C11 Re1 C12 O2 145(26) . . . . ?
C13 Re1 C12 O2 -126(26) . . . . ?
N1 Re1 C12 O2 49(26) . . . . ?
N2 Re1 C12 O2 36(27) . . . . ?
S1 Re1 C12 O2 -28(26) . . . . ?
C12 Re1 C13 O3 -135(31) . . . . ?
C11 Re1 C13 O3 -46(31) . . . . ?
N1 Re1 C13 O3 91(31) . . . . ?
N2 Re1 C13 O3 48(31) . . . . ?
S1 Re1 C13 O3 135(31) . . . . ?
C15 O4 C14 S2 -3.7(13) . . . . ?
C15 O4 C14 S1 178.2(7) . . . . ?
Re1 S1 C14 O4 -9.0(8) . . . . ?
Re1 S1 C14 S2 172.8(5) . . . . ?
C14 O4 C15 C16 86.2(11) . . . . ?
O4 C15 C16 C17 34.8(14) . . . . ?
O4 C15 C16 C20 -149.1(9) . . . . ?
C20 C16 C17 C18 0.4(15) . . . . ?
C15 C16 C17 C18 176.6(10) . . . . ?
C19 N3 C18 C17 1.3(15) . . . . ?
Ni1 N3 C18 C17 -174.2(8) . . . . ?
C16 C17 C18 N3 -0.7(16) . . . . ?
C18 N3 C19 C20 -1.7(14) . . . . ?
Ni1 N3 C19 C20 173.7(7) . . . . ?
N3 C19 C20 C16 1.5(15) . . . . ?
C17 C16 C20 C19 -0.8(14) . . . . ?
C15 C16 C20 C19 -177.1(9) . . . . ?
O6 P11 C21 C22 159.7(8) . . . . ?
S3 P11 C21 C22 -82.5(8) . . . . ?
S4 P11 C21 C22 41.2(9) . . . . ?
O6 P11 C21 C26 -25.1(9) . . . . ?
S3 P11 C21 C26 92.7(9) . . . . ?
S4 P11 C21 C26 -143.5(8) . . . . ?
C26 C21 C22 C23 5.5(15) . . . . ?
P11 C21 C22 C23 -179.1(8) . . . . ?
C21 C22 C23 C24 -7.6(18) . . . . ?
C22 C23 C24 O5 -179.0(13) . . . . ?
C31 O5 C24 C25 178.6(17) . . . . ?
O5 C24 C25 C26 179.7(14) . . . . ?
C22 C21 C26 C25 -4.4(19) . . . . ?
P11 C21 C26 C25 -179.7(12) . . . . ?
P11 O6 C27 C28 -167.0(14) . . . . ?
C29 O7 C28 C27 -141(4) . . . . ?
C29A O7A C28 C27 178.7(16) . . . . ?
